data_2231342
loop_
_publ_author_name
'Win, Yip-Foo'
'Choong, Chen-Shang'
'Ha, Sie-Tiong'
'Yeap, Chin Sing'
'Fun, Hoong-Kun'

_publ_section_title
;
 Octabutylbis[\m~2~-4-(diethylamino)benzoato-\k^2^<i>O</i>:<i>O</i>']bis[4-(diethylamino)benzoato-\k<i>O</i>]di-\m~3~-oxido-tetratin(IV)
;
_journal_coeditor_code WM2503
_journal_issue 8
_journal_name_full 'Acta Crystallographica Section E'
_journal_page_first m1018
_journal_page_last m1019
_journal_paper_doi 10.1107/S1600536811025360
_journal_volume 67
_journal_year 2011
_chemical_formula_iupac '[Sn4 (C4 H9)8 (C11 H14 N O2)4 O2]'
_chemical_formula_moiety 'C76 H128 N4 O10 Sn4'
_chemical_formula_sum 'C76 H128 N4 O10 Sn4'
_chemical_formula_weight 1732.58
_chemical_name_systematic
;
Octabutylbis[\m~2~-4-(diethylamino)benzoato-\k^2^<i>O</i>:<i>O</i>']bis[4-
(diethylamino)benzoato-\k<i>O</i>]di-\m~3~-oxido-tetratin(IV)
;
_space_group_IT_number 2
_symmetry_cell_setting triclinic
_symmetry_space_group_name_Hall '-P 1'
_symmetry_space_group_name_H-M 'P -1'
_atom_sites_solution_hydrogens geom
_atom_sites_solution_primary direct
_atom_sites_solution_secondary difmap
_audit_creation_method SHELXL-97
_cell_angle_alpha 102.3740(10)
_cell_angle_beta 90.1000(10)
_cell_angle_gamma 92.1640(10)
_cell_formula_units_Z 2
_cell_length_a 11.73940(10)
_cell_length_b 14.44490(10)
_cell_length_c 24.3248(3)
_cell_measurement_reflns_used 9838
_cell_measurement_temperature 100.0(10)
_cell_measurement_theta_max 30.05
_cell_measurement_theta_min 2.21
_cell_volume 4025.96(7)
_computing_cell_refinement 'SAINT (Bruker, 2009)'
_computing_data_collection 'APEX2 (Bruker, 2009)'
_computing_data_reduction 'SAINT (Bruker, 2009)'
_computing_molecular_graphics 'SHELXTL (Sheldrick, 2008)'
_computing_publication_material 'SHELXTL (Sheldrick, 2008) and PLATON (Spek, 2009)'
_computing_structure_refinement 'SHELXTL (Sheldrick, 2008)'
_computing_structure_solution 'SHELXTL (Sheldrick, 2008)'
_diffrn_ambient_temperature 100
_diffrn_measured_fraction_theta_full 0.998
_diffrn_measured_fraction_theta_max 0.998
_diffrn_measurement_device_type
;
Bruker SMART APEXII CCD area-detector
;
_diffrn_measurement_method '\f and \w scans'
_diffrn_radiation_monochromator graphite
_diffrn_radiation_source 'fine-focus sealed tube'
_diffrn_radiation_type MoK\a
_diffrn_radiation_wavelength 0.71073
_diffrn_reflns_av_R_equivalents 0.0336
_diffrn_reflns_av_sigmaI/netI 0.0380
_diffrn_reflns_limit_h_max 13
_diffrn_reflns_limit_h_min -14
_diffrn_reflns_limit_k_max 17
_diffrn_reflns_limit_k_min -17
_diffrn_reflns_limit_l_max 28
_diffrn_reflns_limit_l_min -30
_diffrn_reflns_number 52692
_diffrn_reflns_theta_full 26.00
_diffrn_reflns_theta_max 26.00
_diffrn_reflns_theta_min 0.86
_diffrn_standards_number 0
_exptl_absorpt_coefficient_mu 1.282
_exptl_absorpt_correction_T_max 0.8825
_exptl_absorpt_correction_T_min 0.6974
_exptl_absorpt_correction_type multi-scan
_exptl_absorpt_process_details '(<i>SADABS</i>; Bruker, 2009)'
_exptl_crystal_colour colourless
_exptl_crystal_density_diffrn 1.429
_exptl_crystal_density_method 'not measured'
_exptl_crystal_description block
_exptl_crystal_F_000 1784
_exptl_crystal_size_max 0.30
_exptl_crystal_size_mid 0.22
_exptl_crystal_size_min 0.10
_refine_diff_density_max 2.273
_refine_diff_density_min -1.970
_refine_ls_extinction_method none
_refine_ls_goodness_of_fit_ref 1.018
_refine_ls_hydrogen_treatment constr
_refine_ls_matrix_type full
_refine_ls_number_parameters 910
_refine_ls_number_reflns 15818
_refine_ls_number_restraints 96
_refine_ls_restrained_S_all 1.015
_refine_ls_R_factor_all 0.0425
_refine_ls_R_factor_gt 0.0326
_refine_ls_shift/su_max 0.002
_refine_ls_shift/su_mean 0.000
_refine_ls_structure_factor_coef Fsqd
_refine_ls_weighting_details 'calc w=1/[\s^2^(Fo^2^)+(0.0261P)^2^+6.8533P] where P=(Fo^2^+2Fc^2^)/3'
_refine_ls_weighting_scheme calc
_refine_ls_wR_factor_gt 0.0676
_refine_ls_wR_factor_ref 0.0725
_reflns_number_gt 13267
_reflns_number_total 15818
_reflns_threshold_expression I>2\s(I)
_cod_data_source_file wm2503.cif
_cod_data_source_block I
_cod_database_code 2231342
_cod_database_fobs_code 2231342

loop_
_symmetry_equiv_pos_as_xyz
'x, y, z'
'-x, -y, -z'

loop_
_atom_site_type_symbol
_atom_site_label
_atom_site_fract_x
_atom_site_fract_y
_atom_site_fract_z
_atom_site_U_iso_or_equiv
_atom_site_adp_type
_atom_site_calc_flag
_atom_site_refinement_flags
_atom_site_occupancy
_atom_site_symmetry_multiplicity
_atom_site_disorder_assembly
_atom_site_disorder_group
Sn Sn1A 0.478986(18) 0.809151(15) 0.055867(9) 0.01723(6) Uani d . 1 1 . .
Sn Sn2A 0.391885(18) 1.045239(15) 0.040096(9) 0.01598(6) Uani d . 1 1 . .
O O1A 0.35629(19) 0.76271(16) 0.13734(10) 0.0236(5) Uani d . 1 1 . .
O O2A 0.36192(19) 0.89993(15) 0.11042(9) 0.0193(5) Uani d . 1 1 . .
O O3A 0.59208(19) 0.72863(16) -0.00960(10) 0.0261(5) Uani d . 1 1 . .
O O4A 0.50617(18) 0.92753(14) 0.02312(9) 0.0178(5) Uani d . 1 1 . .
O O5A 0.71510(19) 0.82851(15) -0.03965(10) 0.0231(5) Uani d . 1 1 . .
N N1A -0.0066(2) 0.9869(2) 0.30775(12) 0.0251(7) Uani d . 1 1 . .
N N2A 0.9622(2) 0.43136(19) -0.11082(12) 0.0241(6) Uani d . 1 1 . .
C C1A 0.3217(3) 0.8447(2) 0.14233(13) 0.0188(7) Uani d . 1 1 . .
C C2A 0.2364(3) 0.8830(2) 0.18500(13) 0.0193(7) Uani d . 1 1 . .
C C3A 0.1989(3) 0.8300(2) 0.22419(14) 0.0219(7) Uani d . 1 1 . .
H H3AA 0.2286 0.7693 0.2226 0.026 Uiso calc R 1 1 . .
C C4A 0.1208(3) 0.8639(2) 0.26451(14) 0.0235(8) Uani d . 1 1 . .
H H4AA 0.0982 0.8264 0.2906 0.028 Uiso calc R 1 1 . .
C C5A 0.0732(3) 0.9533(2) 0.26819(14) 0.0221(7) Uani d . 1 1 . .
C C6A 0.1106(3) 1.0064(2) 0.22859(14) 0.0247(8) Uani d . 1 1 . .
H H6AA 0.0805 1.0668 0.2295 0.030 Uiso calc R 1 1 . .
C C7A 0.1903(3) 0.9715(2) 0.18873(14) 0.0216(7) Uani d . 1 1 . .
H H7AA 0.2145 1.0091 0.1630 0.026 Uiso calc R 1 1 . .
C C8A -0.0500(3) 0.9322(2) 0.34796(15) 0.0288(8) Uani d . 1 1 . .
H H8AA -0.0511 0.8638 0.3300 0.035 Uiso calc R 1 1 . .
H H8AB -0.1293 0.9495 0.3577 0.035 Uiso calc R 1 1 . .
C C9A 0.0213(4) 0.9490(3) 0.40155(15) 0.0356(9) Uani d . 1 1 . .
H H9AA -0.0108 0.9106 0.4269 0.053 Uiso calc R 1 1 . .
H H9AB 0.0209 1.0163 0.4201 0.053 Uiso calc R 1 1 . .
H H9AC 0.0998 0.9311 0.3923 0.053 Uiso calc R 1 1 . .
C C10A -0.0506(3) 1.0821(3) 0.31406(15) 0.0295(8) Uani d . 1 1 . .
H H10A 0.0109 1.1255 0.3055 0.035 Uiso calc R 1 1 . .
H H10B -0.0730 1.1053 0.3537 0.035 Uiso calc R 1 1 . .
C C11A -0.1524(4) 1.0852(3) 0.27605(18) 0.0439(11) Uani d . 1 1 . .
H H11A -0.1801 1.1498 0.2832 0.066 Uiso calc R 1 1 . .
H H11B -0.2132 1.0415 0.2838 0.066 Uiso calc R 1 1 . .
H H11C -0.1296 1.0663 0.2366 0.066 Uiso calc R 1 1 . .
C C12A 0.6853(3) 0.7465(2) -0.03204(13) 0.0192(7) Uani d . 1 1 . .
C C13A 0.7614(3) 0.6667(2) -0.05067(13) 0.0188(7) Uani d . 1 1 . .
C C14A 0.8547(3) 0.6736(2) -0.08525(14) 0.0209(7) Uani d . 1 1 . .
H H14A 0.8730 0.7324 -0.0953 0.025 Uiso calc R 1 1 . .
C C15A 0.9207(3) 0.5970(2) -0.10509(14) 0.0230(7) Uani d . 1 1 . .
H H15A 0.9827 0.6037 -0.1292 0.028 Uiso calc R 1 1 . .
C C16A 0.8983(3) 0.5088(2) -0.09036(14) 0.0199(7) Uani d . 1 1 . .
C C17A 0.8071(3) 0.5037(2) -0.05348(14) 0.0223(7) Uani d . 1 1 . .
H H17A 0.7914 0.4463 -0.0413 0.027 Uiso calc R 1 1 . .
C C18A 0.7401(3) 0.5802(2) -0.03471(14) 0.0210(7) Uani d . 1 1 . .
H H18A 0.6782 0.5741 -0.0105 0.025 Uiso calc R 1 1 . .
C C19A 1.0610(3) 0.4370(3) -0.14608(16) 0.0307(9) Uani d . 1 1 . .
H H19A 1.1155 0.3891 -0.1404 0.037 Uiso calc R 1 1 . .
H H19B 1.0994 0.5004 -0.1339 0.037 Uiso calc R 1 1 . .
C C20A 1.0318(4) 0.4209(3) -0.20813(17) 0.0433(11) Uani d . 1 1 . .
H H20A 1.1018 0.4244 -0.2296 0.065 Uiso calc R 1 1 . .
H H20B 0.9806 0.4698 -0.2144 0.065 Uiso calc R 1 1 . .
H H20C 0.9940 0.3582 -0.2206 0.065 Uiso calc R 1 1 . .
C C21A 0.9296(3) 0.3371(2) -0.10203(15) 0.0249(8) Uani d . 1 1 . .
H H21A 0.9558 0.2889 -0.1343 0.030 Uiso calc R 1 1 . .
H H21B 0.8454 0.3307 -0.1009 0.030 Uiso calc R 1 1 . .
C C22A 0.9790(3) 0.3175(3) -0.04801(16) 0.0334(9) Uani d . 1 1 . .
H H22A 0.9555 0.2531 -0.0446 0.050 Uiso calc R 1 1 . .
H H22B 0.9510 0.3634 -0.0157 0.050 Uiso calc R 1 1 . .
H H22C 1.0624 0.3232 -0.0489 0.050 Uiso calc R 1 1 . .
C C23A 0.6087(3) 0.8180(3) 0.11947(17) 0.0338(9) Uani d . 1 1 . .
H H23A 0.6018 0.8794 0.1464 0.041 Uiso calc R 1 1 . .
H H23E 0.5908 0.7675 0.1403 0.041 Uiso calc R 1 1 . .
C C24A 0.7303(3) 0.8102(3) 0.10251(17) 0.0418(10) Uani d . 1 1 . .
H H24A 0.7415 0.8404 0.0699 0.050 Uiso calc R 1 1 . .
H H24B 0.7461 0.7422 0.0897 0.050 Uiso calc R 1 1 . .
C C25A 0.8194(4) 0.8555(3) 0.14889(18) 0.0451(11) Uani d . 1 1 . .
H H25A 0.8969 0.8426 0.1340 0.054 Uiso calc R 1 1 . .
H H25B 0.8116 0.9251 0.1579 0.054 Uiso calc R 1 1 . .
C C26A 0.8066(4) 0.8195(3) 0.20097(18) 0.0475(11) Uani d . 1 1 . .
H H26A 0.8656 0.8496 0.2282 0.071 Uiso calc R 1 1 . .
H H26B 0.8146 0.7507 0.1924 0.071 Uiso calc R 1 1 . .
H H26C 0.7312 0.8345 0.2169 0.071 Uiso calc R 1 1 . .
C C27A 0.3490(3) 0.7202(2) 0.00821(14) 0.0218(7) Uani d . 1 1 . .
H H27A 0.3626 0.6537 0.0101 0.026 Uiso calc R 1 1 . .
H H27B 0.2748 0.7368 0.0262 0.026 Uiso calc R 1 1 . .
C C28A 0.3401(3) 0.7258(2) -0.05356(14) 0.0232(8) Uani d . 1 1 . .
H H28A 0.4132 0.7070 -0.0721 0.028 Uiso calc R 1 1 . .
H H28B 0.3285 0.7925 -0.0557 0.028 Uiso calc R 1 1 . .
C C29A 0.2436(3) 0.6633(3) -0.08579(15) 0.0299(8) Uani d . 1 1 . .
H H29A 0.2590 0.5960 -0.0870 0.036 Uiso calc R 1 1 . .
H H29B 0.1714 0.6778 -0.0653 0.036 Uiso calc R 1 1 . .
C C30A 0.2294(3) 0.6769(3) -0.14536(16) 0.0375(10) Uani d . 1 1 . .
H H30A 0.1669 0.6349 -0.1641 0.056 Uiso calc R 1 1 . .
H H30B 0.3001 0.6616 -0.1661 0.056 Uiso calc R 1 1 . .
H H30C 0.2119 0.7430 -0.1445 0.056 Uiso calc R 1 1 . .
C C31A 0.4474(3) 1.1223(2) 0.12122(15) 0.0288(8) Uani d . 1 1 . .
H H31A 0.4773 1.1853 0.1168 0.035 Uiso calc R 1 1 . .
H H31C 0.3790 1.1333 0.1452 0.035 Uiso calc R 1 1 . .
C C32A 0.5351(4) 1.0824(3) 0.15328(18) 0.0395(10) Uani d . 1 1 . .
H H32A 0.6064 1.0754 0.1314 0.047 Uiso calc R 1 1 . .
H H32B 0.5082 1.0184 0.1572 0.047 Uiso calc R 1 1 . .
C C33A 0.5614(4) 1.1447(4) 0.2129(2) 0.0584(13) Uani d . 1 1 . .
H H33A 0.6216 1.1139 0.2303 0.070 Uiso calc R 1 1 . .
H H33B 0.5940 1.2065 0.2080 0.070 Uiso calc R 1 1 . .
C C34A 0.4690(4) 1.1634(3) 0.25254(17) 0.0431(7) Uani d . 1 1 . .
H H34A 0.4991 1.1978 0.2891 0.065 Uiso calc R 1 1 . .
H H34B 0.4323 1.1032 0.2566 0.065 Uiso calc R 1 1 . .
H H34C 0.4130 1.2018 0.2387 0.065 Uiso calc R 1 1 . .
C C35A 0.2366(4) 0.9655(3) 0.01562(17) 0.0431(7) Uani d . 1 1 . .
H H35A 0.2506 0.8979 0.0143 0.052 Uiso calc R 1 1 . .
H H35D 0.1800 0.9857 0.0455 0.052 Uiso calc R 1 1 . .
C C36A 0.1832(3) 0.9725(2) -0.04028(14) 0.0225(7) Uani d . 1 1 . .
H H36A 0.2402 0.9562 -0.0704 0.027 Uiso calc R 1 1 . .
H H36B 0.1621 1.0388 -0.0384 0.027 Uiso calc R 1 1 . .
C C37A 0.0770(3) 0.9070(2) -0.05560(15) 0.0250(8) Uani d . 1 1 . .
H H37A 0.0983 0.8405 -0.0582 0.030 Uiso calc R 1 1 . .
H H37B 0.0204 0.9225 -0.0252 0.030 Uiso calc R 1 1 . .
C C38A 0.0227(3) 0.9156(3) -0.11100(16) 0.0361(9) Uani d . 1 1 . .
H H38A -0.0484 0.8770 -0.1172 0.054 Uiso calc R 1 1 . .
H H38B 0.0752 0.8934 -0.1419 0.054 Uiso calc R 1 1 . .
H H38C 0.0064 0.9821 -0.1096 0.054 Uiso calc R 1 1 . .
Sn Sn1B 0.959478(19) 0.692225(15) 0.448378(9) 0.01771(6) Uani d . 1 1 . .
Sn Sn2B 0.898606(18) 0.441889(14) 0.456896(9) 0.01604(6) Uani d . 1 1 . .
O O1B 0.8255(2) 0.73707(17) 0.37546(11) 0.0339(6) Uani d . 1 1 A .
O O2B 0.8252(2) 0.59941(17) 0.40134(11) 0.0306(6) Uani d . 1 1 A .
O O3B 1.1160(5) 0.7740(3) 0.4914(3) 0.0286(13) Uani d P 0.780(15) 1 A 1
O O3Y 1.0790(18) 0.7887(12) 0.5106(8) 0.0286(13) Uani d P 0.220(15) 1 A 2
O O4B 0.98666(18) 0.57986(14) 0.48493(9) 0.0177(5) Uani d . 1 1 . .
O O5B 1.1587(2) 0.70917(17) 0.56343(11) 0.0341(6) Uani d . 1 1 . .
N N1B 0.4967(3) 0.4932(2) 0.18318(12) 0.0284(7) Uani d . 1 1 A .
N N2B 1.4711(3) 1.0901(2) 0.62086(14) 0.0319(7) Uani d . 1 1 A .
C C1B 0.7917(3) 0.6525(2) 0.36766(15) 0.0265(8) Uani d . 1 1 . .
C C2B 0.7168(3) 0.6084(2) 0.31938(14) 0.0236(8) Uani d . 1 1 A .
C C3B 0.6831(3) 0.6624(2) 0.28178(15) 0.0252(8) Uani d . 1 1 . .
H H3BA 0.7087 0.7270 0.2875 0.030 Uiso calc R 1 1 A .
C C4B 0.6136(3) 0.6243(2) 0.23650(15) 0.0264(8) Uani d . 1 1 A .
H H4BA 0.5938 0.6629 0.2111 0.032 Uiso calc R 1 1 . .
C C5B 0.5709(3) 0.5296(2) 0.22669(14) 0.0236(7) Uani d . 1 1 . .
C C6B 0.6086(3) 0.4747(2) 0.26424(14) 0.0241(8) Uani d . 1 1 A .
H H6BA 0.5840 0.4099 0.2586 0.029 Uiso calc R 1 1 . .
C C7B 0.6801(3) 0.5132(2) 0.30873(14) 0.0235(7) Uani d . 1 1 . .
H H7BA 0.7052 0.4741 0.3328 0.028 Uiso calc R 1 1 A .
C C8B 0.4540(4) 0.5513(3) 0.14565(16) 0.0345(9) Uani d . 1 1 . .
H H8BA 0.4498 0.6178 0.1667 0.041 Uiso calc R 1 1 A .
H H8BB 0.3760 0.5282 0.1328 0.041 Uiso calc R 1 1 . .
C C9B 0.5295(4) 0.5482(3) 0.09489(17) 0.0440(11) Uani d . 1 1 A .
H H9BA 0.4979 0.5874 0.0708 0.066 Uiso calc R 1 1 . .
H H9BB 0.5332 0.4826 0.0737 0.066 Uiso calc R 1 1 . .
H H9BC 0.6064 0.5727 0.1074 0.066 Uiso calc R 1 1 . .
C C10B 0.4482(3) 0.3966(2) 0.17364(15) 0.0288(8) Uani d . 1 1 . .
H H10C 0.5061 0.3545 0.1834 0.035 Uiso calc R 1 1 A .
H H10D 0.4292 0.3746 0.1332 0.035 Uiso calc R 1 1 . .
C C11B 0.3412(3) 0.3883(3) 0.20814(17) 0.0398(10) Uani d . 1 1 A .
H H11D 0.3091 0.3232 0.1981 0.060 Uiso calc R 1 1 . .
H H11E 0.2849 0.4321 0.2001 0.060 Uiso calc R 1 1 . .
H H11F 0.3610 0.4041 0.2483 0.060 Uiso calc R 1 1 . .
C C12B 1.1666(3) 0.7756(2) 0.53745(14) 0.0206(7) Uani d . 1 1 . .
C C13B 1.2455(3) 0.8578(2) 0.55953(14) 0.0196(7) Uani d . 1 1 A .
C C14B 1.3227(3) 0.8564(2) 0.60248(15) 0.0266(8) Uani d . 1 1 . .
H H14B 1.3240 0.8018 0.6184 0.032 Uiso calc R 1 1 A .
C C15B 1.3975(3) 0.9315(2) 0.62283(16) 0.0292(8) Uani d . 1 1 A .
H H15B 1.4495 0.9278 0.6522 0.035 Uiso calc R 1 1 . .
C C16B 1.3978(3) 1.0142(2) 0.60059(15) 0.0253(8) Uani d . 1 1 . .
C C17B 1.3190(3) 1.0151(2) 0.55708(15) 0.0249(8) Uani d . 1 1 A .
H H17B 1.3165 1.0696 0.5412 0.030 Uiso calc R 1 1 . .
C C18B 1.2457(3) 0.9388(2) 0.53698(14) 0.0223(7) Uani d . 1 1 . .
H H18B 1.1942 0.9413 0.5072 0.027 Uiso calc R 1 1 A .
C C19B 1.5547(3) 1.0878(3) 0.66552(19) 0.0418(11) Uani d . 1 1 . .
H H19C 1.6184 1.1337 0.6633 0.050 Uiso calc R 1 1 A .
H H19D 1.5862 1.0238 0.6591 0.050 Uiso calc R 1 1 . .
C C20B 1.5048(4) 1.1113(3) 0.72378(19) 0.0518(12) Uani d . 1 1 A .
H H20D 1.5633 1.1060 0.7516 0.078 Uiso calc R 1 1 . .
H H20E 1.4406 1.0670 0.7261 0.078 Uiso calc R 1 1 . .
H H20F 1.4780 1.1762 0.7314 0.078 Uiso calc R 1 1 . .
C C21B 1.4625(3) 1.1801(2) 0.60311(16) 0.0299(9) Uani d . 1 1 . .
H H21C 1.4887 1.2326 0.6343 0.036 Uiso calc R 1 1 A .
H H21D 1.3817 1.1897 0.5949 0.036 Uiso calc R 1 1 . .
C C22B 1.5328(4) 1.1834(3) 0.55145(19) 0.0526(13) Uani d . 1 1 A .
H H22D 1.5191 1.2422 0.5390 0.079 Uiso calc R 1 1 . .
H H22E 1.5110 1.1288 0.5213 0.079 Uiso calc R 1 1 . .
H H22F 1.6139 1.1811 0.5606 0.079 Uiso calc R 1 1 . .
C C23B 0.8759(5) 0.7919(4) 0.5115(3) 0.0177(13) Uani d PDU 0.665(7) 1 A 1
H H23B 0.9146 0.7937 0.5479 0.021 Uiso calc PR 0.665(7) 1 A 1
H H23F 0.8879 0.8554 0.5028 0.021 Uiso calc PR 0.665(7) 1 A 1
C C24B 0.7498(4) 0.7759(4) 0.5194(2) 0.0250(14) Uani d PDU 0.665(7) 1 A 1
H H24C 0.7361 0.7140 0.5300 0.030 Uiso calc PR 0.665(7) 1 A 1
H H24D 0.7093 0.7736 0.4834 0.030 Uiso calc PR 0.665(7) 1 A 1
C C25B 0.7010(5) 0.8551(4) 0.5653(3) 0.0243(14) Uani d PDU 0.665(7) 1 A 1
H H25C 0.7224 0.9175 0.5569 0.029 Uiso calc PR 0.665(7) 1 A 1
H H25D 0.6167 0.8482 0.5645 0.029 Uiso calc PR 0.665(7) 1 A 1
C C26B 0.7441(6) 0.8527(5) 0.6244(3) 0.0264(16) Uani d PDU 0.665(7) 1 A 1
H H26D 0.7067 0.9011 0.6522 0.040 Uiso calc PR 0.665(7) 1 A 1
H H26E 0.8268 0.8654 0.6266 0.040 Uiso calc PR 0.665(7) 1 A 1
H H26F 0.7265 0.7900 0.6323 0.040 Uiso calc PR 0.665(7) 1 A 1
C C23Y 0.8311(12) 0.7742(10) 0.4947(5) 0.031(3) Uani d PDU 0.335(7) 1 A 2
H H23C 0.8408 0.8402 0.4894 0.037 Uiso calc PR 0.335(7) 1 A 2
H H23D 0.7559 0.7490 0.4785 0.037 Uiso calc PR 0.335(7) 1 A 2
C C24Y 0.8296(9) 0.7767(7) 0.5572(4) 0.030(3) Uani d PDU 0.335(7) 1 A 2
H H24E 0.9059 0.7985 0.5733 0.036 Uiso calc PR 0.335(7) 1 A 2
H H24F 0.8145 0.7115 0.5628 0.036 Uiso calc PR 0.335(7) 1 A 2
C C25Y 0.7397(11) 0.8419(9) 0.5891(7) 0.034(3) Uani d PDU 0.335(7) 1 A 2
H H25E 0.7575 0.9078 0.5853 0.041 Uiso calc PR 0.335(7) 1 A 2
H H25F 0.6640 0.8223 0.5716 0.041 Uiso calc PR 0.335(7) 1 A 2
C C26Y 0.7343(17) 0.8397(14) 0.6516(7) 0.056(5) Uani d PDU 0.335(7) 1 A 2
H H26G 0.6729 0.8794 0.6693 0.084 Uiso calc PR 0.335(7) 1 A 2
H H26H 0.8071 0.8639 0.6699 0.084 Uiso calc PR 0.335(7) 1 A 2
H H26I 0.7194 0.7743 0.6557 0.084 Uiso calc PR 0.335(7) 1 A 2
C C27B 1.0703(3) 0.6812(3) 0.37794(16) 0.0311(9) Uani d . 1 1 A .
H H27C 1.0290 0.6462 0.3438 0.037 Uiso calc R 1 1 . .
H H27D 1.0899 0.7458 0.3723 0.037 Uiso calc R 1 1 . .
C C28B 1.1788(3) 0.6321(3) 0.38403(17) 0.0344(9) Uani d . 1 1 . .
H H28C 1.1596 0.5655 0.3860 0.041 Uiso calc R 1 1 A .
H H28D 1.2167 0.6634 0.4200 0.041 Uiso calc R 1 1 . .
C C29B 1.2633(4) 0.6325(3) 0.33551(19) 0.0449(11) Uani d . 1 1 A .
H H29C 1.2271 0.5996 0.2994 0.054 Uiso calc R 1 1 . .
H H29D 1.2828 0.6987 0.3330 0.054 Uiso calc R 1 1 . .
C C30B 1.3711(4) 0.5831(3) 0.3452(2) 0.0544(13) Uani d . 1 1 . .
H H30D 1.4249 0.5860 0.3148 0.082 Uiso calc R 1 1 A .
H H30E 1.3521 0.5167 0.3458 0.082 Uiso calc R 1 1 . .
H H30F 1.4059 0.6148 0.3813 0.082 Uiso calc R 1 1 . .
C C31B 0.7441(3) 0.4866(2) 0.49825(15) 0.0246(8) Uani d . 1 1 A .
H H31B 0.7584 0.4986 0.5393 0.030 Uiso calc R 1 1 . .
H H31D 0.7257 0.5480 0.4892 0.030 Uiso calc R 1 1 . .
C C32B 0.6392(3) 0.4202(3) 0.48489(15) 0.0289(8) Uani d . 1 1 . .
H H32C 0.5777 0.4443 0.5113 0.035 Uiso calc R 1 1 A .
H H32D 0.6580 0.3567 0.4906 0.035 Uiso calc R 1 1 . .
C C33B 0.5964(3) 0.4111(3) 0.42473(16) 0.0316(9) Uani d . 1 1 A .
H H33C 0.6553 0.3811 0.3985 0.038 Uiso calc R 1 1 . .
H H33D 0.5857 0.4754 0.4179 0.038 Uiso calc R 1 1 . .
C C34B 0.4843(3) 0.3528(3) 0.41177(19) 0.0442(11) Uani d . 1 1 . .
H H34D 0.4601 0.3518 0.3730 0.066 Uiso calc R 1 1 A .
H H34E 0.4256 0.3816 0.4379 0.066 Uiso calc R 1 1 . .
H H34F 0.4953 0.2878 0.4161 0.066 Uiso calc R 1 1 . .
C C35B 0.9637(3) 0.4163(3) 0.37337(15) 0.0300(8) Uani d . 1 1 A .
H H35B 0.9010 0.3880 0.3471 0.036 Uiso calc PR 0.780(5) 1 B 1
H H35C 0.9863 0.4782 0.3646 0.036 Uiso calc PR 0.780(5) 1 B 1
H H35E 1.0443 0.4082 0.3754 0.036 Uiso d PR 0.220(5) 1 B 2
H H35F 0.9532 0.4720 0.3587 0.036 Uiso d PR 0.220(5) 1 B 2
C C36B 1.0620(4) 0.3539(4) 0.3617(2) 0.0334(11) Uani d PD 0.780(5) 1 A 1
H H36C 1.0369 0.2890 0.3648 0.040 Uiso calc PR 0.780(5) 1 B 1
H H36D 1.1213 0.3768 0.3910 0.040 Uiso calc PR 0.780(5) 1 B 1
C C37B 1.1153(5) 0.3492(4) 0.3035(2) 0.0378(12) Uani d PD 0.780(5) 1 A 1
H H37C 1.1477 0.4128 0.3020 0.045 Uiso calc PR 0.780(5) 1 B 1
H H37D 1.1790 0.3052 0.2991 0.045 Uiso calc PR 0.780(5) 1 B 1
C C38B 1.0336(10) 0.3171(18) 0.2549(6) 0.047(2) Uani d PD 0.780(5) 1 A 1
H H38D 1.0752 0.3104 0.2194 0.070 Uiso calc PR 0.780(5) 1 B 1
H H38E 0.9751 0.3642 0.2563 0.070 Uiso calc PR 0.780(5) 1 B 1
H H38F 0.9972 0.2559 0.2573 0.070 Uiso calc PR 0.780(5) 1 B 1
C C36Y 0.9101(15) 0.3307(12) 0.3332(6) 0.0334(11) Uani d PD 0.220(5) 1 A 2
H H36E 0.8263 0.3306 0.3377 0.040 Uiso calc PR 0.220(5) 1 B 2
H H36F 0.9377 0.2721 0.3428 0.040 Uiso calc PR 0.220(5) 1 B 2
C C37Y 0.9395(16) 0.3313(14) 0.2715(7) 0.0378(12) Uani d PD 0.220(5) 1 A 2
H H37E 0.8921 0.2807 0.2470 0.045 Uiso calc PR 0.220(5) 1 B 2
H H37F 0.9166 0.3926 0.2638 0.045 Uiso calc PR 0.220(5) 1 B 2
C C38Y 1.060(4) 0.318(7) 0.255(2) 0.047(2) Uani d PD 0.220(5) 1 A 2
H H38G 1.0648 0.3064 0.2137 0.070 Uiso calc PR 0.220(5) 1 B 2
H H38H 1.0882 0.2635 0.2679 0.070 Uiso calc PR 0.220(5) 1 B 2
H H38I 1.1055 0.3751 0.2716 0.070 Uiso calc PR 0.220(5) 1 B 2

loop_
_atom_site_aniso_label
_atom_site_aniso_U_11
_atom_site_aniso_U_22
_atom_site_aniso_U_33
_atom_site_aniso_U_12
_atom_site_aniso_U_13
_atom_site_aniso_U_23
Sn1A 0.01701(12) 0.01512(11) 0.02084(12) 0.00071(8) 0.00095(9) 0.00666(9)
Sn2A 0.01649(11) 0.01557(11) 0.01643(12) 0.00109(8) 0.00161(9) 0.00456(9)
O1A 0.0261(13) 0.0214(12) 0.0255(13) 0.0006(10) 0.0029(10) 0.0102(10)
O2A 0.0236(12) 0.0175(11) 0.0185(12) 0.0011(9) 0.0037(9) 0.0076(9)
O3A 0.0193(13) 0.0192(12) 0.0379(15) 0.0004(10) 0.0064(11) 0.0018(11)
O4A 0.0199(12) 0.0148(11) 0.0212(12) 0.0032(9) 0.0047(9) 0.0086(9)
O5A 0.0245(13) 0.0189(12) 0.0276(13) 0.0063(10) 0.0058(10) 0.0080(10)
N1A 0.0271(16) 0.0282(16) 0.0204(16) -0.0007(12) 0.0065(12) 0.0061(13)
N2A 0.0212(15) 0.0187(14) 0.0318(17) 0.0026(12) 0.0059(12) 0.0041(12)
C1A 0.0176(17) 0.0200(17) 0.0194(18) -0.0032(13) -0.0040(13) 0.0060(14)
C2A 0.0188(17) 0.0223(17) 0.0170(17) -0.0041(13) -0.0031(13) 0.0058(14)
C3A 0.0250(18) 0.0206(17) 0.0214(18) -0.0011(14) -0.0001(14) 0.0075(14)
C4A 0.0270(19) 0.0248(18) 0.0193(18) -0.0059(14) -0.0001(14) 0.0070(14)
C5A 0.0219(18) 0.0278(18) 0.0163(17) -0.0030(14) 0.0001(14) 0.0049(14)
C6A 0.029(2) 0.0236(18) 0.0245(19) 0.0041(15) 0.0040(15) 0.0113(15)
C7A 0.0241(18) 0.0256(18) 0.0179(17) 0.0010(14) 0.0017(14) 0.0110(14)
C8A 0.036(2) 0.0240(19) 0.025(2) -0.0056(15) 0.0105(16) 0.0043(15)
C9A 0.052(3) 0.032(2) 0.024(2) -0.0060(18) 0.0030(18) 0.0108(17)
C10A 0.032(2) 0.030(2) 0.026(2) 0.0066(16) 0.0080(16) 0.0060(16)
C11A 0.040(3) 0.053(3) 0.040(3) 0.011(2) 0.004(2) 0.012(2)
C12A 0.0202(17) 0.0216(17) 0.0147(17) 0.0018(13) -0.0002(13) 0.0014(13)
C13A 0.0175(17) 0.0208(17) 0.0184(17) 0.0019(13) -0.0005(13) 0.0050(13)
C14A 0.0235(18) 0.0182(17) 0.0217(18) -0.0005(13) 0.0000(14) 0.0063(14)
C15A 0.0190(17) 0.0233(18) 0.0266(19) -0.0012(14) 0.0046(14) 0.0056(15)
C16A 0.0166(17) 0.0190(16) 0.0232(18) 0.0004(13) -0.0018(13) 0.0021(14)
C17A 0.0240(18) 0.0152(16) 0.029(2) 0.0004(13) 0.0004(15) 0.0065(14)
C18A 0.0180(17) 0.0228(17) 0.0225(18) -0.0013(13) 0.0025(14) 0.0061(14)
C19A 0.0208(19) 0.0233(19) 0.046(2) 0.0035(14) 0.0097(16) 0.0019(17)
C20A 0.054(3) 0.035(2) 0.040(3) 0.007(2) 0.019(2) 0.0045(19)
C21A 0.0219(18) 0.0175(17) 0.034(2) 0.0018(14) 0.0003(15) 0.0024(15)
C22A 0.031(2) 0.032(2) 0.039(2) 0.0069(16) -0.0017(17) 0.0100(18)
C23A 0.030(2) 0.032(2) 0.043(2) 0.0056(16) -0.0080(18) 0.0147(18)
C24A 0.039(2) 0.053(3) 0.035(2) -0.006(2) -0.0027(19) 0.014(2)
C25A 0.045(3) 0.053(3) 0.039(3) -0.003(2) -0.001(2) 0.016(2)
C26A 0.052(3) 0.045(3) 0.045(3) -0.002(2) 0.001(2) 0.008(2)
C27A 0.0178(17) 0.0192(17) 0.0278(19) -0.0013(13) 0.0014(14) 0.0038(14)
C28A 0.0225(18) 0.0193(17) 0.0249(19) -0.0034(14) 0.0045(14) -0.0008(14)
C29A 0.026(2) 0.028(2) 0.033(2) -0.0049(15) -0.0027(16) 0.0005(16)
C30A 0.028(2) 0.051(3) 0.029(2) -0.0108(18) 0.0019(17) -0.0003(18)
C31A 0.039(2) 0.0218(18) 0.025(2) -0.0049(16) -0.0025(16) 0.0038(15)
C32A 0.039(2) 0.033(2) 0.046(3) 0.0017(18) -0.0087(19) 0.0046(19)
C33A 0.051(3) 0.071(3) 0.056(3) -0.008(3) -0.019(2) 0.022(3)
C34A 0.055(2) 0.0416(17) 0.0341(17) 0.0113(15) -0.0026(14) 0.0101(14)
C35A 0.055(2) 0.0416(17) 0.0341(17) 0.0113(15) -0.0026(14) 0.0101(14)
C36A 0.0178(17) 0.0255(18) 0.0253(19) 0.0006(14) 0.0018(14) 0.0080(15)
C37A 0.0269(19) 0.0243(18) 0.0257(19) -0.0015(14) 0.0002(15) 0.0101(15)
C38A 0.033(2) 0.040(2) 0.038(2) -0.0074(17) -0.0136(18) 0.0146(19)
Sn1B 0.02030(12) 0.01283(11) 0.02002(12) -0.00190(8) 0.00079(9) 0.00399(9)
Sn2B 0.01734(12) 0.01335(11) 0.01678(12) -0.00357(8) -0.00010(9) 0.00249(9)
O1B 0.0354(15) 0.0261(14) 0.0429(16) -0.0086(11) -0.0141(12) 0.0149(12)
O2B 0.0345(15) 0.0252(13) 0.0361(15) -0.0080(11) -0.0155(12) 0.0173(12)
O3B 0.041(3) 0.0283(18) 0.016(3) -0.0181(18) -0.004(2) 0.0054(18)
O3Y 0.041(3) 0.0283(18) 0.016(3) -0.0181(18) -0.004(2) 0.0054(18)
O4B 0.0180(11) 0.0111(11) 0.0236(12) -0.0021(9) -0.0040(9) 0.0036(9)
O5B 0.0391(16) 0.0189(13) 0.0447(17) -0.0096(11) -0.0129(13) 0.0100(12)
N1B 0.0392(19) 0.0234(16) 0.0232(16) 0.0052(13) -0.0086(14) 0.0054(13)
N2B 0.0273(17) 0.0169(15) 0.049(2) -0.0080(12) -0.0081(14) 0.0038(14)
C1B 0.0255(19) 0.0247(19) 0.031(2) -0.0038(15) -0.0062(15) 0.0105(16)
C2B 0.0254(19) 0.0242(18) 0.0234(19) 0.0013(14) -0.0009(15) 0.0096(15)
C3B 0.030(2) 0.0199(17) 0.027(2) 0.0008(14) 0.0014(15) 0.0092(15)
C4B 0.035(2) 0.0220(18) 0.025(2) 0.0045(15) 0.0001(16) 0.0114(15)
C5B 0.030(2) 0.0229(18) 0.0188(18) 0.0060(14) 0.0016(14) 0.0049(14)
C6B 0.031(2) 0.0175(17) 0.0235(19) 0.0027(14) 0.0032(15) 0.0023(14)
C7B 0.0263(19) 0.0246(18) 0.0227(19) 0.0034(14) 0.0015(15) 0.0112(15)
C8B 0.048(2) 0.027(2) 0.029(2) 0.0079(17) -0.0168(18) 0.0049(16)
C9B 0.067(3) 0.039(2) 0.030(2) 0.012(2) -0.008(2) 0.0159(19)
C10B 0.035(2) 0.0258(19) 0.0228(19) 0.0013(16) -0.0084(16) -0.0013(15)
C11B 0.036(2) 0.041(2) 0.039(2) -0.0006(18) -0.0045(19) 0.0027(19)
C12B 0.0221(18) 0.0172(17) 0.0204(18) -0.0040(13) 0.0046(14) -0.0002(14)
C13B 0.0229(18) 0.0153(16) 0.0190(17) -0.0039(13) 0.0037(14) 0.0009(13)
C14B 0.029(2) 0.0166(17) 0.034(2) -0.0039(14) -0.0040(16) 0.0064(15)
C15B 0.026(2) 0.0213(18) 0.040(2) -0.0033(15) -0.0124(16) 0.0068(16)
C16B 0.0231(19) 0.0177(17) 0.033(2) -0.0037(14) -0.0022(15) 0.0015(15)
C17B 0.030(2) 0.0163(17) 0.029(2) -0.0044(14) 0.0017(15) 0.0073(15)
C18B 0.0221(18) 0.0226(17) 0.0216(18) -0.0042(14) -0.0025(14) 0.0042(14)
C19B 0.025(2) 0.0219(19) 0.075(3) -0.0035(16) -0.021(2) 0.003(2)
C20B 0.059(3) 0.042(3) 0.048(3) 0.002(2) -0.026(2) -0.006(2)
C21B 0.035(2) 0.0178(17) 0.034(2) -0.0084(15) 0.0067(17) -0.0004(15)
C22B 0.053(3) 0.049(3) 0.047(3) -0.023(2) 0.018(2) -0.004(2)
C23B 0.021(3) 0.016(3) 0.017(3) 0.004(2) 0.002(2) 0.004(2)
C24B 0.025(3) 0.023(3) 0.025(3) -0.001(2) 0.000(2) 0.003(2)
C25B 0.024(3) 0.029(3) 0.021(3) 0.009(2) 0.004(2) 0.005(3)
C26B 0.027(3) 0.030(3) 0.023(4) 0.008(2) 0.001(4) 0.006(4)
C23Y 0.023(7) 0.032(6) 0.036(7) -0.004(5) -0.012(5) 0.005(5)
C24Y 0.023(5) 0.026(5) 0.037(6) 0.001(4) -0.010(4) -0.003(4)
C25Y 0.031(7) 0.029(6) 0.039(8) -0.004(5) -0.009(7) 0.001(7)
C26Y 0.052(9) 0.064(11) 0.045(10) 0.002(8) 0.004(9) -0.003(9)
C27B 0.037(2) 0.029(2) 0.031(2) 0.0039(16) 0.0046(17) 0.0117(17)
C28B 0.034(2) 0.034(2) 0.037(2) 0.0004(17) 0.0074(18) 0.0122(18)
C29B 0.042(3) 0.038(2) 0.051(3) -0.0059(19) 0.019(2) 0.002(2)
C30B 0.042(3) 0.043(3) 0.070(3) -0.001(2) 0.022(2) -0.006(2)
C31B 0.0218(18) 0.0286(19) 0.0220(19) -0.0003(14) 0.0018(14) 0.0025(15)
C32B 0.026(2) 0.031(2) 0.030(2) -0.0006(15) 0.0052(16) 0.0070(16)
C33B 0.025(2) 0.033(2) 0.036(2) -0.0005(16) -0.0004(16) 0.0064(17)
C34B 0.031(2) 0.044(3) 0.051(3) -0.0090(19) -0.0045(19) -0.003(2)
C35B 0.036(2) 0.0272(19) 0.025(2) -0.0009(16) 0.0051(16) 0.0028(16)
C36B 0.038(3) 0.036(3) 0.026(3) 0.003(2) -0.001(2) 0.006(2)
C37B 0.044(3) 0.038(3) 0.030(3) 0.011(2) 0.014(2) 0.003(2)
C38B 0.059(7) 0.041(3) 0.044(3) 0.006(6) 0.022(5) 0.016(2)
C36Y 0.038(3) 0.036(3) 0.026(3) 0.003(2) -0.001(2) 0.006(2)
C37Y 0.044(3) 0.038(3) 0.030(3) 0.011(2) 0.014(2) 0.003(2)
C38Y 0.059(7) 0.041(3) 0.044(3) 0.006(6) 0.022(5) 0.016(2)

loop_
_atom_type_symbol
_atom_type_description
_atom_type_scat_dispersion_real
_atom_type_scat_dispersion_imag
_atom_type_scat_source
C C 0.0033 0.0016 'International Tables Vol C Tables 4.2.6.8 and 6.1.1.4'
H H 0.0000 0.0000 'International Tables Vol C Tables 4.2.6.8 and 6.1.1.4'
N N 0.0061 0.0033 'International Tables Vol C Tables 4.2.6.8 and 6.1.1.4'
O O 0.0106 0.0060 'International Tables Vol C Tables 4.2.6.8 and 6.1.1.4'
Sn Sn -0.6537 1.4246 'International Tables Vol C Tables 4.2.6.8 and 6.1.1.4'

loop_
_geom_angle_atom_site_label_1
_geom_angle_atom_site_label_2
_geom_angle_atom_site_label_3
_geom_angle_site_symmetry_1
_geom_angle_site_symmetry_3
_geom_angle
O4A Sn1A C27A . . 109.30(11)
O4A Sn1A C23A . . 105.41(12)
C27A Sn1A C23A . . 144.73(14)
O4A Sn1A O2A . . 82.88(8)
C27A Sn1A O2A . . 95.25(11)
C23A Sn1A O2A . . 95.04(12)
O4A Sn1A O3A . . 89.76(8)
C27A Sn1A O3A . . 82.95(11)
C23A Sn1A O3A . . 91.20(13)
O2A Sn1A O3A . . 171.40(8)
O4A Sn2A C35A 2_675 . 116.90(13)
O4A Sn2A C31A 2_675 . 112.62(12)
C35A Sn2A C31A . . 129.62(15)
O4A Sn2A O4A 2_675 . 75.58(9)
C35A Sn2A O4A . . 97.68(13)
C31A Sn2A O4A . . 102.88(12)
O4A Sn2A O5A 2_675 2_675 92.91(8)
C35A Sn2A O5A . 2_675 84.08(13)
C31A Sn2A O5A . 2_675 84.82(12)
O4A Sn2A O5A . 2_675 167.91(8)
C1A O2A Sn1A . . 102.72(19)
C12A O3A Sn1A . . 135.4(2)
Sn2A O4A Sn1A 2_675 . 132.46(11)
Sn2A O4A Sn2A 2_675 . 104.42(9)
Sn1A O4A Sn2A . . 121.83(10)
C12A O5A Sn2A . 2_675 129.6(2)
C5A N1A C10A . . 121.9(3)
C5A N1A C8A . . 122.5(3)
C10A N1A C8A . . 115.5(3)
C16A N2A C19A . . 122.0(3)
C16A N2A C21A . . 121.8(3)
C19A N2A C21A . . 116.1(3)
O1A C1A O2A . . 120.5(3)
O1A C1A C2A . . 121.5(3)
O2A C1A C2A . . 118.0(3)
C7A C2A C3A . . 117.2(3)
C7A C2A C1A . . 122.6(3)
C3A C2A C1A . . 120.2(3)
C4A C3A C2A . . 121.6(3)
C4A C3A H3AA . . 119.2
C2A C3A H3AA . . 119.2
C3A C4A C5A . . 121.4(3)
C3A C4A H4AA . . 119.3
C5A C4A H4AA . . 119.3
N1A C5A C4A . . 121.8(3)
N1A C5A C6A . . 121.3(3)
C4A C5A C6A . . 116.9(3)
C7A C6A C5A . . 120.8(3)
C7A C6A H6AA . . 119.6
C5A C6A H6AA . . 119.6
C6A C7A C2A . . 122.1(3)
C6A C7A H7AA . . 119.0
C2A C7A H7AA . . 119.0
N1A C8A C9A . . 112.6(3)
N1A C8A H8AA . . 109.1
C9A C8A H8AA . . 109.1
N1A C8A H8AB . . 109.1
C9A C8A H8AB . . 109.1
H8AA C8A H8AB . . 107.8
C8A C9A H9AA . . 109.5
C8A C9A H9AB . . 109.5
H9AA C9A H9AB . . 109.5
C8A C9A H9AC . . 109.5
H9AA C9A H9AC . . 109.5
H9AB C9A H9AC . . 109.5
N1A C10A C11A . . 113.1(3)
N1A C10A H10A . . 109.0
C11A C10A H10A . . 109.0
N1A C10A H10B . . 109.0
C11A C10A H10B . . 109.0
H10A C10A H10B . . 107.8
C10A C11A H11A . . 109.5
C10A C11A H11B . . 109.5
H11A C11A H11B . . 109.5
C10A C11A H11C . . 109.5
H11A C11A H11C . . 109.5
H11B C11A H11C . . 109.5
O3A C12A O5A . . 123.4(3)
O3A C12A C13A . . 117.3(3)
O5A C12A C13A . . 119.4(3)
C14A C13A C18A . . 117.6(3)
C14A C13A C12A . . 122.0(3)
C18A C13A C12A . . 120.4(3)
C15A C14A C13A . . 121.4(3)
C15A C14A H14A . . 119.3
C13A C14A H14A . . 119.3
C14A C15A C16A . . 121.4(3)
C14A C15A H15A . . 119.3
C16A C15A H15A . . 119.3
N2A C16A C17A . . 121.3(3)
N2A C16A C15A . . 121.9(3)
C17A C16A C15A . . 116.8(3)
C18A C17A C16A . . 121.3(3)
C18A C17A H17A . . 119.3
C16A C17A H17A . . 119.3
C17A C18A C13A . . 121.3(3)
C17A C18A H18A . . 119.3
C13A C18A H18A . . 119.3
N2A C19A C20A . . 113.4(3)
N2A C19A H19A . . 108.9
C20A C19A H19A . . 108.9
N2A C19A H19B . . 108.9
C20A C19A H19B . . 108.9
H19A C19A H19B . . 107.7
C19A C20A H20A . . 109.5
C19A C20A H20B . . 109.5
H20A C20A H20B . . 109.5
C19A C20A H20C . . 109.5
H20A C20A H20C . . 109.5
H20B C20A H20C . . 109.5
N2A C21A C22A . . 113.0(3)
N2A C21A H21A . . 109.0
C22A C21A H21A . . 109.0
N2A C21A H21B . . 109.0
C22A C21A H21B . . 109.0
H21A C21A H21B . . 107.8
C21A C22A H22A . . 109.5
C21A C22A H22B . . 109.5
H22A C22A H22B . . 109.5
C21A C22A H22C . . 109.5
H22A C22A H22C . . 109.5
H22B C22A H22C . . 109.5
C24A C23A Sn1A . . 119.3(3)
C24A C23A H23A . . 107.5
Sn1A C23A H23A . . 107.5
C24A C23A H23E . . 107.5
Sn1A C23A H23E . . 107.5
H23A C23A H23E . . 107.0
C23A C24A C25A . . 115.7(4)
C23A C24A H24A . . 108.3
C25A C24A H24A . . 108.3
C23A C24A H24B . . 108.3
C25A C24A H24B . . 108.3
H24A C24A H24B . . 107.4
C26A C25A C24A . . 113.2(4)
C26A C25A H25A . . 108.9
C24A C25A H25A . . 108.9
C26A C25A H25B . . 108.9
C24A C25A H25B . . 108.9
H25A C25A H25B . . 107.8
C25A C26A H26A . . 109.5
C25A C26A H26B . . 109.5
H26A C26A H26B . . 109.5
C25A C26A H26C . . 109.5
H26A C26A H26C . . 109.5
H26B C26A H26C . . 109.5
C28A C27A Sn1A . . 115.5(2)
C28A C27A H27A . . 108.4
Sn1A C27A H27A . . 108.4
C28A C27A H27B . . 108.4
Sn1A C27A H27B . . 108.4
H27A C27A H27B . . 107.5
C27A C28A C29A . . 113.9(3)
C27A C28A H28A . . 108.8
C29A C28A H28A . . 108.8
C27A C28A H28B . . 108.8
C29A C28A H28B . . 108.8
H28A C28A H28B . . 107.7
C30A C29A C28A . . 112.9(3)
C30A C29A H29A . . 109.0
C28A C29A H29A . . 109.0
C30A C29A H29B . . 109.0
C28A C29A H29B . . 109.0
H29A C29A H29B . . 107.8
C29A C30A H30A . . 109.5
C29A C30A H30B . . 109.5
H30A C30A H30B . . 109.5
C29A C30A H30C . . 109.5
H30A C30A H30C . . 109.5
H30B C30A H30C . . 109.5
C32A C31A Sn2A . . 119.9(3)
C32A C31A H31A . . 107.3
Sn2A C31A H31A . . 107.3
C32A C31A H31C . . 107.3
Sn2A C31A H31C . . 107.3
H31A C31A H31C . . 106.9
C31A C32A C33A . . 113.5(3)
C31A C32A H32A . . 108.9
C33A C32A H32A . . 108.9
C31A C32A H32B . . 108.9
C33A C32A H32B . . 108.9
H32A C32A H32B . . 107.7
C34A C33A C32A . . 118.4(4)
C34A C33A H33A . . 107.7
C32A C33A H33A . . 107.7
C34A C33A H33B . . 107.7
C32A C33A H33B . . 107.7
H33A C33A H33B . . 107.1
C33A C34A H34A . . 109.5
C33A C34A H34B . . 109.5
H34A C34A H34B . . 109.5
C33A C34A H34C . . 109.5
H34A C34A H34C . . 109.5
H34B C34A H34C . . 109.5
C36A C35A Sn2A . . 117.3(3)
C36A C35A H35A . . 108.0
Sn2A C35A H35A . . 108.0
C36A C35A H35D . . 108.0
Sn2A C35A H35D . . 108.0
H35A C35A H35D . . 107.2
C35A C36A C37A . . 112.8(3)
C35A C36A H36A . . 109.0
C37A C36A H36A . . 109.0
C35A C36A H36B . . 109.0
C37A C36A H36B . . 109.0
H36A C36A H36B . . 107.8
C38A C37A C36A . . 112.6(3)
C38A C37A H37A . . 109.1
C36A C37A H37A . . 109.1
C38A C37A H37B . . 109.1
C36A C37A H37B . . 109.1
H37A C37A H37B . . 107.8
C37A C38A H38A . . 109.5
C37A C38A H38B . . 109.5
H38A C38A H38B . . 109.5
C37A C38A H38C . . 109.5
H38A C38A H38C . . 109.5
H38B C38A H38C . . 109.5
O4B Sn1B C23Y . . 108.0(4)
O4B Sn1B C23B . . 104.63(17)
C23Y Sn1B C23B . . 18.2(3)
O4B Sn1B C27B . . 107.81(12)
C23Y Sn1B C27B . . 144.2(4)
C23B Sn1B C27B . . 142.93(18)
O4B Sn1B O2B . . 84.40(8)
C23Y Sn1B O2B . . 88.7(4)
C23B Sn1B O2B . . 106.29(19)
C27B Sn1B O2B . . 94.36(13)
O4B Sn1B O3Y . . 91.7(4)
C23Y Sn1B O3Y . . 83.6(7)
C23B Sn1B O3Y . . 65.6(6)
C27B Sn1B O3Y . . 95.8(6)
O2B Sn1B O3Y . . 169.8(6)
O4B Sn1B O3B . . 92.07(11)
C23Y Sn1B O3B . . 99.0(4)
C23B Sn1B O3B . . 81.3(3)
C27B Sn1B O3B . . 80.1(2)
O2B Sn1B O3B . . 172.2(2)
O3Y Sn1B O3B . . 16.4(5)
O4B Sn2B C31B 2_766 . 108.92(11)
O4B Sn2B C35B 2_766 . 113.40(12)
C31B Sn2B C35B . . 137.68(14)
O4B Sn2B O4B 2_766 . 75.92(9)
C31B Sn2B O4B . . 93.87(11)
C35B Sn2B O4B . . 95.57(11)
O4B Sn2B O5B 2_766 2_766 92.38(9)
C31B Sn2B O5B . 2_766 93.42(12)
C35B Sn2B O5B . 2_766 85.62(12)
O4B Sn2B O5B . 2_766 167.73(9)
C1B O2B Sn1B . . 100.21(19)
C12B O3B Sn1B . . 133.3(4)
C12B O3Y Sn1B . . 134.0(12)
Sn2B O4B Sn1B 2_766 . 132.96(10)
Sn2B O4B Sn2B 2_766 . 104.08(9)
Sn1B O4B Sn2B . . 122.58(10)
C12B O5B Sn2B . 2_766 136.2(2)
C5B N1B C10B . . 122.5(3)
C5B N1B C8B . . 122.0(3)
C10B N1B C8B . . 115.3(3)
C16B N2B C21B . . 121.7(3)
C16B N2B C19B . . 121.4(3)
C21B N2B C19B . . 116.7(3)
O1B C1B O2B . . 120.1(3)
O1B C1B C2B . . 121.6(3)
O2B C1B C2B . . 118.3(3)
C3B C2B C7B . . 117.7(3)
C3B C2B C1B . . 119.4(3)
C7B C2B C1B . . 122.8(3)
C4B C3B C2B . . 121.3(3)
C4B C3B H3BA . . 119.3
C2B C3B H3BA . . 119.3
C3B C4B C5B . . 121.8(3)
C3B C4B H4BA . . 119.1
C5B C4B H4BA . . 119.1
N1B C5B C4B . . 121.7(3)
N1B C5B C6B . . 122.0(3)
C4B C5B C6B . . 116.2(3)
C7B C6B C5B . . 121.3(3)
C7B C6B H6BA . . 119.4
C5B C6B H6BA . . 119.4
C6B C7B C2B . . 121.6(3)
C6B C7B H7BA . . 119.2
C2B C7B H7BA . . 119.2
N1B C8B C9B . . 112.0(3)
N1B C8B H8BA . . 109.2
C9B C8B H8BA . . 109.2
N1B C8B H8BB . . 109.2
C9B C8B H8BB . . 109.2
H8BA C8B H8BB . . 107.9
C8B C9B H9BA . . 109.5
C8B C9B H9BB . . 109.5
H9BA C9B H9BB . . 109.5
C8B C9B H9BC . . 109.5
H9BA C9B H9BC . . 109.5
H9BB C9B H9BC . . 109.5
N1B C10B C11B . . 112.9(3)
N1B C10B H10C . . 109.0
C11B C10B H10C . . 109.0
N1B C10B H10D . . 109.0
C11B C10B H10D . . 109.0
H10C C10B H10D . . 107.8
C10B C11B H11D . . 109.5
C10B C11B H11E . . 109.5
H11D C11B H11E . . 109.5
C10B C11B H11F . . 109.5
H11D C11B H11F . . 109.5
H11E C11B H11F . . 109.5
O5B C12B O3Y . . 116.0(8)
O5B C12B O3B . . 123.7(3)
O5B C12B C13B . . 118.8(3)
O3Y C12B C13B . . 118.5(8)
O3B C12B C13B . . 117.4(3)
C14B C13B C18B . . 117.7(3)
C14B C13B C12B . . 121.4(3)
C18B C13B C12B . . 120.9(3)
C15B C14B C13B . . 122.0(3)
C15B C14B H14B . . 119.0
C13B C14B H14B . . 119.0
C14B C15B C16B . . 120.7(3)
C14B C15B H15B . . 119.6
C16B C15B H15B . . 119.6
N2B C16B C17B . . 121.8(3)
N2B C16B C15B . . 121.4(3)
C17B C16B C15B . . 116.8(3)
C18B C17B C16B . . 121.5(3)
C18B C17B H17B . . 119.2
C16B C17B H17B . . 119.2
C17B C18B C13B . . 121.2(3)
C17B C18B H18B . . 119.4
C13B C18B H18B . . 119.4
N2B C19B C20B . . 113.1(3)
N2B C19B H19C . . 109.0
C20B C19B H19C . . 109.0
N2B C19B H19D . . 109.0
C20B C19B H19D . . 109.0
H19C C19B H19D . . 107.8
C19B C20B H20D . . 109.5
C19B C20B H20E . . 109.5
H20D C20B H20E . . 109.5
C19B C20B H20F . . 109.5
H20D C20B H20F . . 109.5
H20E C20B H20F . . 109.5
N2B C21B C22B . . 112.2(3)
N2B C21B H21C . . 109.2
C22B C21B H21C . . 109.2
N2B C21B H21D . . 109.2
C22B C21B H21D . . 109.2
H21C C21B H21D . . 107.9
C21B C22B H22D . . 109.5
C21B C22B H22E . . 109.5
H22D C22B H22E . . 109.5
C21B C22B H22F . . 109.5
H22D C22B H22F . . 109.5
H22E C22B H22F . . 109.5
C24B C23B Sn1B . . 117.9(4)
C24B C23B H23B . . 107.8
Sn1B C23B H23B . . 107.8
C24B C23B H23F . . 107.8
Sn1B C23B H23F . . 107.8
H23B C23B H23F . . 107.2
C23B C24B C25B . . 111.9(4)
C23B C24B H24C . . 109.2
C25B C24B H24C . . 109.2
C23B C24B H24D . . 109.2
C25B C24B H24D . . 109.2
H24C C24B H24D . . 107.9
C26B C25B C24B . . 112.6(5)
C26B C25B H25C . . 109.1
C24B C25B H25C . . 109.1
C26B C25B H25D . . 109.1
C24B C25B H25D . . 109.1
H25C C25B H25D . . 107.8
C24Y C23Y Sn1B . . 115.6(9)
C24Y C23Y H23C . . 108.4
Sn1B C23Y H23C . . 108.4
C24Y C23Y H23D . . 108.4
Sn1B C23Y H23D . . 108.4
H23C C23Y H23D . . 107.4
C23Y C24Y C25Y . . 113.4(10)
C23Y C24Y H24E . . 108.9
C25Y C24Y H24E . . 108.9
C23Y C24Y H24F . . 108.9
C25Y C24Y H24F . . 108.9
H24E C24Y H24F . . 107.7
C26Y C25Y C24Y . . 113.0(13)
C26Y C25Y H25E . . 109.0
C24Y C25Y H25E . . 109.0
C26Y C25Y H25F . . 109.0
C24Y C25Y H25F . . 109.0
H25E C25Y H25F . . 107.8
C25Y C26Y H26G . . 109.5
C25Y C26Y H26H . . 109.5
H26G C26Y H26H . . 109.5
C25Y C26Y H26I . . 109.5
H26G C26Y H26I . . 109.5
H26H C26Y H26I . . 109.5
C28B C27B Sn1B . . 114.0(3)
C28B C27B H27C . . 108.8
Sn1B C27B H27C . . 108.8
C28B C27B H27D . . 108.8
Sn1B C27B H27D . . 108.8
H27C C27B H27D . . 107.6
C27B C28B C29B . . 113.7(3)
C27B C28B H28C . . 108.8
C29B C28B H28C . . 108.8
C27B C28B H28D . . 108.8
C29B C28B H28D . . 108.8
H28C C28B H28D . . 107.7
C30B C29B C28B . . 110.5(4)
C30B C29B H29C . . 109.6
C28B C29B H29C . . 109.6
C30B C29B H29D . . 109.6
C28B C29B H29D . . 109.6
H29C C29B H29D . . 108.1
C29B C30B H30D . . 109.5
C29B C30B H30E . . 109.5
H30D C30B H30E . . 109.5
C29B C30B H30F . . 109.5
H30D C30B H30F . . 109.5
H30E C30B H30F . . 109.5
C32B C31B Sn2B . . 117.6(2)
C32B C31B H31B . . 107.9
Sn2B C31B H31B . . 107.9
C32B C31B H31D . . 107.9
Sn2B C31B H31D . . 107.9
H31B C31B H31D . . 107.2
C31B C32B C33B . . 112.4(3)
C31B C32B H32C . . 109.1
C33B C32B H32C . . 109.1
C31B C32B H32D . . 109.1
C33B C32B H32D . . 109.1
H32C C32B H32D . . 107.9
C32B C33B C34B . . 113.6(3)
C32B C33B H33C . . 108.8
C34B C33B H33C . . 108.8
C32B C33B H33D . . 108.8
C34B C33B H33D . . 108.8
H33C C33B H33D . . 107.7
C33B C34B H34D . . 109.5
C33B C34B H34E . . 109.5
H34D C34B H34E . . 109.5
C33B C34B H34F . . 109.5
H34D C34B H34F . . 109.5
H34E C34B H34F . . 109.5
C36B C35B C36Y . . 78.9(7)
C36B C35B Sn2B . . 116.8(3)
C36Y C35B Sn2B . . 115.1(6)
C36B C35B H35B . . 108.1
Sn2B C35B H35B . . 108.1
C36B C35B H35C . . 108.1
C36Y C35B H35C . . 126.8
Sn2B C35B H35C . . 108.1
H35B C35B H35C . . 107.3
C36Y C35B H35E . . 108.8
Sn2B C35B H35E . . 108.2
H35B C35B H35E . . 135.7
H35C C35B H35E . . 84.5
C36B C35B H35F . . 125.5
C36Y C35B H35F . . 109.3
Sn2B C35B H35F . . 107.9
H35B C35B H35F . . 84.6
H35E C35B H35F . . 107.3
C35B C36B C37B . . 114.2(4)
C37B C36B H35E . . 110.1
C35B C36B H36C . . 108.7
C37B C36B H36C . . 108.7
H35E C36B H36C . . 137.1
C35B C36B H36D . . 108.7
C37B C36B H36D . . 108.7
H35E C36B H36D . . 76.4
H36C C36B H36D . . 107.6
C38B C37B C36B . . 114.4(5)
C38B C37B H37C . . 108.7
C36B C37B H37C . . 108.7
C38B C37B H37D . . 108.7
C36B C37B H37D . . 108.7
H37C C37B H37D . . 107.6
C35B C36Y C37Y . . 111.5(13)
C35B C36Y H36E . . 109.3
C37Y C36Y H36E . . 109.3
C35B C36Y H36F . . 109.3
C37Y C36Y H36F . . 109.3
H36E C36Y H36F . . 108.0
C38Y C37Y C36Y . . 117(2)
C38Y C37Y H37E . . 108.0
C36Y C37Y H37E . . 108.0
C38Y C37Y H37F . . 108.0
C36Y C37Y H37F . . 108.0
H37E C37Y H37F . . 107.2
C37Y C38Y H38G . . 109.5
C37Y C38Y H38H . . 109.5
H38G C38Y H38H . . 109.5
C37Y C38Y H38I . . 109.5
H38G C38Y H38I . . 109.5
H38H C38Y H38I . . 109.5

loop_
_geom_bond_atom_site_label_1
_geom_bond_atom_site_label_2
_geom_bond_site_symmetry_2
_geom_bond_distance
Sn1A O4A . 2.050(2)
Sn1A C27A . 2.128(3)
Sn1A C23A . 2.150(4)
Sn1A O2A . 2.183(2)
Sn1A O3A . 2.232(2)
Sn2A O4A 2_675 2.045(2)
Sn2A C35A . 2.132(4)
Sn2A C31A . 2.135(3)
Sn2A O4A . 2.176(2)
Sn2A O5A 2_675 2.255(2)
O1A C1A . 1.248(4)
O2A C1A . 1.304(4)
O3A C12A . 1.266(4)
O4A Sn2A 2_675 2.045(2)
O5A C12A . 1.274(4)
O5A Sn2A 2_675 2.255(2)
N1A C5A . 1.370(4)
N1A C10A . 1.464(4)
N1A C8A . 1.464(4)
N2A C16A . 1.373(4)
N2A C19A . 1.455(4)
N2A C21A . 1.460(4)
C1A C2A . 1.478(5)
C2A C7A . 1.393(5)
C2A C3A . 1.405(4)
C3A C4A . 1.369(5)
C3A H3AA . 0.9500
C4A C5A . 1.412(5)
C4A H4AA . 0.9500
C5A C6A . 1.415(5)
C6A C7A . 1.377(5)
C6A H6AA . 0.9500
C7A H7AA . 0.9500
C8A C9A . 1.518(5)
C8A H8AA . 0.9900
C8A H8AB . 0.9900
C9A H9AA . 0.9800
C9A H9AB . 0.9800
C9A H9AC . 0.9800
C10A C11A . 1.517(5)
C10A H10A . 0.9900
C10A H10B . 0.9900
C11A H11A . 0.9800
C11A H11B . 0.9800
C11A H11C . 0.9800
C12A C13A . 1.479(4)
C13A C14A . 1.395(4)
C13A C18A . 1.400(4)
C14A C15A . 1.376(5)
C14A H14A . 0.9500
C15A C16A . 1.412(5)
C15A H15A . 0.9500
C16A C17A . 1.408(5)
C17A C18A . 1.378(5)
C17A H17A . 0.9500
C18A H18A . 0.9500
C19A C20A . 1.514(6)
C19A H19A . 0.9900
C19A H19B . 0.9900
C20A H20A . 0.9800
C20A H20B . 0.9800
C20A H20C . 0.9800
C21A C22A . 1.521(5)
C21A H21A . 0.9900
C21A H21B . 0.9900
C22A H22A . 0.9800
C22A H22B . 0.9800
C22A H22C . 0.9800
C23A C24A . 1.488(5)
C23A H23A . 0.9900
C23A H23E . 0.9900
C24A C25A . 1.556(6)
C24A H24A . 0.9900
C24A H24B . 0.9900
C25A C26A . 1.475(6)
C25A H25A . 0.9900
C25A H25B . 0.9900
C26A H26A . 0.9800
C26A H26B . 0.9800
C26A H26C . 0.9800
C27A C28A . 1.526(5)
C27A H27A . 0.9900
C27A H27B . 0.9900
C28A C29A . 1.527(4)
C28A H28A . 0.9900
C28A H28B . 0.9900
C29A C30A . 1.513(5)
C29A H29A . 0.9900
C29A H29B . 0.9900
C30A H30A . 0.9800
C30A H30B . 0.9800
C30A H30C . 0.9800
C31A C32A . 1.495(5)
C31A H31A . 0.9900
C31A H31C . 0.9900
C32A C33A . 1.558(6)
C32A H32A . 0.9900
C32A H32B . 0.9900
C33A C34A . 1.447(6)
C33A H33A . 0.9900
C33A H33B . 0.9900
C34A H34A . 0.9800
C34A H34B . 0.9800
C34A H34C . 0.9800
C35A C36A . 1.521(5)
C35A H35A . 0.9900
C35A H35D . 0.9900
C36A C37A . 1.531(4)
C36A H36A . 0.9900
C36A H36B . 0.9900
C37A C38A . 1.521(5)
C37A H37A . 0.9900
C37A H37B . 0.9900
C38A H38A . 0.9800
C38A H38B . 0.9800
C38A H38C . 0.9800
Sn1B O4B . 2.045(2)
Sn1B C23Y . 2.124(13)
Sn1B C23B . 2.135(5)
Sn1B C27B . 2.135(4)
Sn1B O2B . 2.183(2)
Sn1B O3Y . 2.268(15)
Sn1B O3B . 2.273(4)
Sn2B O4B 2_766 2.033(2)
Sn2B C31B . 2.130(3)
Sn2B C35B . 2.134(4)
Sn2B O4B . 2.183(2)
Sn2B O5B 2_766 2.210(2)
O1B C1B . 1.245(4)
O2B C1B . 1.305(4)
O3B C12B . 1.263(5)
O3Y C12B . 1.259(18)
O4B Sn2B 2_766 2.033(2)
O5B C12B . 1.257(4)
O5B Sn2B 2_766 2.210(2)
N1B C5B . 1.370(4)
N1B C10B . 1.458(4)
N1B C8B . 1.465(4)
N2B C16B . 1.371(4)
N2B C21B . 1.462(5)
N2B C19B . 1.469(5)
C1B C2B . 1.480(5)
C2B C3B . 1.389(5)
C2B C7B . 1.394(5)
C3B C4B . 1.373(5)
C3B H3BA . 0.9500
C4B C5B . 1.410(5)
C4B H4BA . 0.9500
C5B C6B . 1.413(5)
C6B C7B . 1.375(5)
C6B H6BA . 0.9500
C7B H7BA . 0.9500
C8B C9B . 1.515(6)
C8B H8BA . 0.9900
C8B H8BB . 0.9900
C9B H9BA . 0.9800
C9B H9BB . 0.9800
C9B H9BC . 0.9800
C10B C11B . 1.527(5)
C10B H10C . 0.9900
C10B H10D . 0.9900
C11B H11D . 0.9800
C11B H11E . 0.9800
C11B H11F . 0.9800
C12B C13B . 1.483(4)
C13B C14B . 1.386(5)
C13B C18B . 1.395(5)
C14B C15B . 1.374(5)
C14B H14B . 0.9500
C15B C16B . 1.414(5)
C15B H15B . 0.9500
C16B C17B . 1.406(5)
C17B C18B . 1.375(4)
C17B H17B . 0.9500
C18B H18B . 0.9500
C19B C20B . 1.509(6)
C19B H19C . 0.9900
C19B H19D . 0.9900
C20B H20D . 0.9800
C20B H20E . 0.9800
C20B H20F . 0.9800
C21B C22B . 1.513(5)
C21B H21C . 0.9900
C21B H21D . 0.9900
C22B H22D . 0.9800
C22B H22E . 0.9800
C22B H22F . 0.9800
C23B C24B . 1.509(7)
C23B H23B . 0.9900
C23B H23F . 0.9900
C24B C25B . 1.545(7)
C24B H24C . 0.9900
C24B H24D . 0.9900
C25B C26B . 1.530(8)
C25B H25C . 0.9900
C25B H25D . 0.9900
C26B H26D . 0.9800
C26B H26E . 0.9800
C26B H26F . 0.9800
C23Y C24Y . 1.514(13)
C23Y H23C . 0.9900
C23Y H23D . 0.9900
C24Y C25Y . 1.539(13)
C24Y H24E . 0.9900
C24Y H24F . 0.9900
C25Y C26Y . 1.529(15)
C25Y H25E . 0.9900
C25Y H25F . 0.9900
C26Y H26G . 0.9800
C26Y H26H . 0.9800
C26Y H26I . 0.9800
C27B C28B . 1.504(5)
C27B H27C . 0.9900
C27B H27D . 0.9900
C28B C29B . 1.544(5)
C28B H28C . 0.9900
C28B H28D . 0.9900
C29B C30B . 1.518(6)
C29B H29C . 0.9900
C29B H29D . 0.9900
C30B H30D . 0.9800
C30B H30E . 0.9800
C30B H30F . 0.9800
C31B C32B . 1.522(5)
C31B H31B . 0.9900
C31B H31D . 0.9900
C32B C33B . 1.523(5)
C32B H32C . 0.9900
C32B H32D . 0.9900
C33B C34B . 1.531(5)
C33B H33C . 0.9900
C33B H33D . 0.9900
C34B H34D . 0.9800
C34B H34E . 0.9800
C34B H34F . 0.9800
C35B C36B . 1.481(6)
C35B C36Y . 1.516(17)
C35B H35B . 0.9900
C35B H35C . 0.9900
C35B H35E . 0.9600
C35B H35F . 0.9599
C36B C37B . 1.538(6)
C36B H35E . 0.8181
C36B H36C . 0.9900
C36B H36D . 0.9900
C37B C38B . 1.504(18)
C37B H37C . 0.9900
C37B H37D . 0.9900
C38B H38D . 0.9800
C38B H38E . 0.9800
C38B H38F . 0.9800
C36Y C37Y . 1.542(16)
C36Y H36E . 0.9900
C36Y H36F . 0.9900
C37Y C38Y . 1.48(3)
C37Y H37E . 0.9900
C37Y H37F . 0.9900
C38Y H38G . 0.9800
C38Y H38H . 0.9800
C38Y H38I . 0.9800

loop_
_geom_hbond_atom_site_label_D
_geom_hbond_atom_site_label_H
_geom_hbond_atom_site_label_A
_geom_hbond_distance_DH
_geom_hbond_distance_HA
_geom_hbond_distance_DA
_geom_hbond_angle_DHA
_geom_hbond_publ_flag
C28A H28A O3A 0.99 2.56 3.140(4) 117 yes
C28B H28D O3B 0.99 2.43 3.065(8) 121 yes
C32A H32B O2A 0.99 2.47 3.252(5) 136 yes

loop_
_geom_torsion_atom_site_label_1
_geom_torsion_atom_site_label_2
_geom_torsion_atom_site_label_3
_geom_torsion_atom_site_label_4
_geom_torsion_site_symmetry_1
_geom_torsion_site_symmetry_4
_geom_torsion
O4A Sn1A O2A C1A . . -179.54(19)
C27A Sn1A O2A C1A . . 71.6(2)
C23A Sn1A O2A C1A . . -74.6(2)
O4A Sn1A O3A C12A . . 40.3(3)
C27A Sn1A O3A C12A . . 149.8(3)
C23A Sn1A O3A C12A . . -65.1(3)
C27A Sn1A O4A Sn2A . 2_675 -86.67(17)
C23A Sn1A O4A Sn2A . 2_675 86.95(18)
O2A Sn1A O4A Sn2A . 2_675 -179.76(16)
O3A Sn1A O4A Sn2A . 2_675 -4.23(15)
C27A Sn1A O4A Sn2A . . 78.21(15)
C23A Sn1A O4A Sn2A . . -108.18(15)
O2A Sn1A O4A Sn2A . . -14.89(11)
O3A Sn1A O4A Sn2A . . 160.65(12)
O4A Sn2A O4A Sn2A 2_675 2_675 0.0
C35A Sn2A O4A Sn2A . 2_675 115.89(14)
C31A Sn2A O4A Sn2A . 2_675 -110.40(12)
O5A Sn2A O4A Sn2A 2_675 2_675 18.3(4)
O4A Sn2A O4A Sn1A 2_675 . -168.54(18)
C35A Sn2A O4A Sn1A . . -52.64(16)
C31A Sn2A O4A Sn1A . . 81.06(15)
O5A Sn2A O4A Sn1A 2_675 . -150.3(3)
Sn1A O2A C1A O1A . . 2.2(3)
Sn1A O2A C1A C2A . . -179.2(2)
O1A C1A C2A C7A . . -175.2(3)
O2A C1A C2A C7A . . 6.1(5)
O1A C1A C2A C3A . . 5.1(5)
O2A C1A C2A C3A . . -173.5(3)
C7A C2A C3A C4A . . -0.2(5)
C1A C2A C3A C4A . . 179.4(3)
C2A C3A C4A C5A . . 0.8(5)
C10A N1A C5A C4A . . 175.9(3)
C8A N1A C5A C4A . . -1.5(5)
C10A N1A C5A C6A . . -4.8(5)
C8A N1A C5A C6A . . 177.8(3)
C3A C4A C5A N1A . . 178.8(3)
C3A C4A C5A C6A . . -0.5(5)
N1A C5A C6A C7A . . -179.5(3)
C4A C5A C6A C7A . . -0.2(5)
C5A C6A C7A C2A . . 0.7(5)
C3A C2A C7A C6A . . -0.5(5)
C1A C2A C7A C6A . . 179.8(3)
C5A N1A C8A C9A . . 88.8(4)
C10A N1A C8A C9A . . -88.7(4)
C5A N1A C10A C11A . . 87.6(4)
C8A N1A C10A C11A . . -94.9(4)
Sn1A O3A C12A O5A . . -31.8(5)
Sn1A O3A C12A C13A . . 149.0(2)
Sn2A O5A C12A O3A 2_675 . -18.1(5)
Sn2A O5A C12A C13A 2_675 . 161.1(2)
O3A C12A C13A C14A . . 167.5(3)
O5A C12A C13A C14A . . -11.8(5)
O3A C12A C13A C18A . . -11.3(5)
O5A C12A C13A C18A . . 169.5(3)
C18A C13A C14A C15A . . 2.8(5)
C12A C13A C14A C15A . . -176.0(3)
C13A C14A C15A C16A . . -1.3(5)
C19A N2A C16A C17A . . -176.0(3)
C21A N2A C16A C17A . . 8.8(5)
C19A N2A C16A C15A . . 3.9(5)
C21A N2A C16A C15A . . -171.3(3)
C14A C15A C16A N2A . . 178.6(3)
C14A C15A C16A C17A . . -1.4(5)
N2A C16A C17A C18A . . -177.4(3)
C15A C16A C17A C18A . . 2.7(5)
C16A C17A C18A C13A . . -1.3(5)
C14A C13A C18A C17A . . -1.5(5)
C12A C13A C18A C17A . . 177.3(3)
C16A N2A C19A C20A . . -87.3(4)
C21A N2A C19A C20A . . 88.2(4)
C16A N2A C21A C22A . . -89.4(4)
C19A N2A C21A C22A . . 95.1(4)
O4A Sn1A C23A C24A . . -66.3(3)
C27A Sn1A C23A C24A . . 103.3(4)
O2A Sn1A C23A C24A . . -150.3(3)
O3A Sn1A C23A C24A . . 23.8(3)
Sn1A C23A C24A C25A . . 156.7(3)
C23A C24A C25A C26A . . 55.0(5)
O4A Sn1A C27A C28A . . 29.5(3)
C23A Sn1A C27A C28A . . -139.8(3)
O2A Sn1A C27A C28A . . 113.8(2)
O3A Sn1A C27A C28A . . -57.7(2)
Sn1A C27A C28A C29A . . -178.2(2)
C27A C28A C29A C30A . . 174.6(3)
O4A Sn2A C31A C32A 2_675 . -86.5(3)
C35A Sn2A C31A C32A . . 104.6(3)
O4A Sn2A C31A C32A . . -7.0(3)
O5A Sn2A C31A C32A 2_675 . -177.5(3)
Sn2A C31A C32A C33A . . -176.9(3)
C31A C32A C33A C34A . . 59.3(6)
O4A Sn2A C35A C36A 2_675 . -27.8(3)
C31A Sn2A C35A C36A . . 140.7(3)
O4A Sn2A C35A C36A . . -105.5(3)
O5A Sn2A C35A C36A 2_675 . 62.5(3)
Sn2A C35A C36A C37A . . 175.8(2)
C35A C36A C37A C38A . . 179.0(3)
O4B Sn1B O2B C1B . . -175.6(2)
C23Y Sn1B O2B C1B . . 76.2(4)
C23B Sn1B O2B C1B . . 80.8(3)
C27B Sn1B O2B C1B . . -68.1(2)
O3Y Sn1B O2B C1B . . 116(3)
O4B Sn1B O3B C12B . . -29.5(7)
C23Y Sn1B O3B C12B . . 79.0(7)
C23B Sn1B O3B C12B . . 74.9(7)
C27B Sn1B O3B C12B . . -137.3(7)
O3Y Sn1B O3B C12B . . 59.5(17)
O4B Sn1B O3Y C12B . . 30.4(19)
C23Y Sn1B O3Y C12B . . 138(2)
C23B Sn1B O3Y C12B . . 136(2)
C27B Sn1B O3Y C12B . . -77.7(19)
O2B Sn1B O3Y C12B . . 98(4)
O3B Sn1B O3Y C12B . . -61(2)
C23Y Sn1B O4B Sn2B . 2_766 -95.0(4)
C23B Sn1B O4B Sn2B . 2_766 -76.3(2)
C27B Sn1B O4B Sn2B . 2_766 85.47(18)
O2B Sn1B O4B Sn2B . 2_766 178.25(16)
O3Y Sn1B O4B Sn2B . 2_766 -11.2(6)
O3B Sn1B O4B Sn2B . 2_766 5.2(2)
C23Y Sn1B O4B Sn2B . . 93.3(4)
C23B Sn1B O4B Sn2B . . 111.9(2)
C27B Sn1B O4B Sn2B . . -86.28(16)
O2B Sn1B O4B Sn2B . . 6.51(12)
O3Y Sn1B O4B Sn2B . . 177.1(6)
O3B Sn1B O4B Sn2B . . -166.5(2)
O4B Sn2B O4B Sn2B 2_766 2_766 -0.0030(10)
C31B Sn2B O4B Sn2B . 2_766 108.54(12)
C35B Sn2B O4B Sn2B . 2_766 -112.77(13)
O5B Sn2B O4B Sn2B 2_766 2_766 -17.8(5)
O4B Sn2B O4B Sn1B 2_766 . 173.78(19)
C31B Sn2B O4B Sn1B . . -77.68(15)
C35B Sn2B O4B Sn1B . . 61.01(15)
O5B Sn2B O4B Sn1B 2_766 . 156.0(4)
Sn1B O2B C1B O1B . . -10.7(4)
Sn1B O2B C1B C2B . . 167.1(3)
O1B C1B C2B C3B . . 0.0(5)
O2B C1B C2B C3B . . -177.8(3)
O1B C1B C2B C7B . . 178.3(3)
O2B C1B C2B C7B . . 0.5(5)
C7B C2B C3B C4B . . 1.7(5)
C1B C2B C3B C4B . . -179.9(3)
C2B C3B C4B C5B . . 1.5(6)
C10B N1B C5B C4B . . -177.6(3)
C8B N1B C5B C4B . . -2.4(5)
C10B N1B C5B C6B . . 2.2(5)
C8B N1B C5B C6B . . 177.5(3)
C3B C4B C5B N1B . . 176.5(3)
C3B C4B C5B C6B . . -3.4(5)
N1B C5B C6B C7B . . -177.9(3)
C4B C5B C6B C7B . . 2.0(5)
C5B C6B C7B C2B . . 1.2(5)
C3B C2B C7B C6B . . -3.1(5)
C1B C2B C7B C6B . . 178.6(3)
C5B N1B C8B C9B . . 90.5(4)
C10B N1B C8B C9B . . -94.0(4)
C5B N1B C10B C11B . . 85.4(4)
C8B N1B C10B C11B . . -90.1(4)
Sn2B O5B C12B O3Y 2_766 . 49.9(12)
Sn2B O5B C12B O3B 2_766 . 16.7(7)
Sn2B O5B C12B C13B 2_766 . -159.0(2)
Sn1B O3Y C12B O5B . . -49(2)
Sn1B O3Y C12B O3B . . 63.6(19)
Sn1B O3Y C12B C13B . . 159.5(12)
Sn1B O3B C12B O5B . . 22.0(9)
Sn1B O3B C12B O3Y . . -62.0(16)
Sn1B O3B C12B C13B . . -162.3(4)
O5B C12B C13B C14B . . 10.1(5)
O3Y C12B C13B C14B . . 160.4(12)
O3B C12B C13B C14B . . -165.8(5)
O5B C12B C13B C18B . . -171.0(3)
O3Y C12B C13B C18B . . -20.6(13)
O3B C12B C13B C18B . . 13.1(6)
C18B C13B C14B C15B . . 0.1(5)
C12B C13B C14B C15B . . 179.1(3)
C13B C14B C15B C16B . . 0.4(6)
C21B N2B C16B C17B . . 7.3(5)
C19B N2B C16B C17B . . -178.7(4)
C21B N2B C16B C15B . . -172.2(3)
C19B N2B C16B C15B . . 1.7(6)
C14B C15B C16B N2B . . 179.3(4)
C14B C15B C16B C17B . . -0.2(5)
N2B C16B C17B C18B . . -179.9(3)
C15B C16B C17B C18B . . -0.4(5)
C16B C17B C18B C13B . . 0.9(5)
C14B C13B C18B C17B . . -0.7(5)
C12B C13B C18B C17B . . -179.7(3)
C16B N2B C19B C20B . . -82.5(4)
C21B N2B C19B C20B . . 91.8(4)
C16B N2B C21B C22B . . -89.5(4)
C19B N2B C21B C22B . . 96.3(4)
O4B Sn1B C23B C24B . . -79.9(4)
C23Y Sn1B C23B C24B . . 23.3(13)
C27B Sn1B C23B C24B . . 129.7(4)
O2B Sn1B C23B C24B . . 8.5(5)
O3Y Sn1B C23B C24B . . -165.0(7)
O3B Sn1B C23B C24B . . -169.8(5)
Sn1B C23B C24B C25B . . -178.5(4)
C23B C24B C25B C26B . . -68.7(7)
O4B Sn1B C23Y C24Y . . 33.1(10)
C23B Sn1B C23Y C24Y . . -49.0(11)
C27B Sn1B C23Y C24Y . . -147.6(6)
O2B Sn1B C23Y C24Y . . 116.8(9)
O3Y Sn1B C23Y C24Y . . -56.6(10)
O3B Sn1B C23Y C24Y . . -62.0(9)
Sn1B C23Y C24Y C25Y . . 176.5(8)
C23Y C24Y C25Y C26Y . . 176.8(13)
O4B Sn1B C27B C28B . . -28.8(3)
C23Y Sn1B C27B C28B . . 152.0(6)
C23B Sn1B C27B C28B . . 121.1(4)
O2B Sn1B C27B C28B . . -114.3(3)
O3Y Sn1B C27B C28B . . 64.9(5)
O3B Sn1B C27B C28B . . 60.2(3)
Sn1B C27B C28B C29B . . -174.7(3)
C27B C28B C29B C30B . . 179.0(3)
O4B Sn2B C31B C32B 2_766 . -113.8(3)
C35B Sn2B C31B C32B . . 67.2(3)
O4B Sn2B C31B C32B . . 169.8(3)
O5B Sn2B C31B C32B 2_766 . -20.1(3)
Sn2B C31B C32B C33B . . -68.2(4)
C31B C32B C33B C34B . . -174.2(3)
O4B Sn2B C35B C36B 2_766 . 22.0(3)
C31B Sn2B C35B C36B . . -158.9(3)
O4B Sn2B C35B C36B . . 99.1(3)
O5B Sn2B C35B C36B 2_766 . -68.7(3)
O4B Sn2B C35B C36Y 2_766 . 111.9(8)
C31B Sn2B C35B C36Y . . -69.1(8)
O4B Sn2B C35B C36Y . . -171.1(8)
O5B Sn2B C35B C36Y 2_766 . 21.2(8)
C36Y C35B C36B C37B . . 75.4(7)
Sn2B C35B C36B C37B . . -172.0(3)
C35B C36B C37B C38B . . -57.3(11)
C36B C35B C36Y C37Y . . -79.5(13)
Sn2B C35B C36Y C37Y . . 166.0(10)
C35B C36Y C37Y C38Y . . 67(5)
